data_4074297
loop_
_publ_author_name
'Waltman, Andrew W.'
'Ritter, Tobias'
'Grubbs, Robert H.'

_publ_section_title
;
 Rearrangement of N-Heterocylic Carbenes Involving Heterocycle Cleavage
;
_journal_issue 18
_journal_name_full Organometallics
_journal_page_first 4238
_journal_paper_doi 10.1021/om060528y
_journal_volume 25
_journal_year 2006
_chemical_formula_sum 'C56 H61 N2 Ni O P'
_chemical_formula_weight 867.75
_chemical_name_systematic
; 
 ? 
;
_space_group_IT_number 14
_symmetry_cell_setting monoclinic
_symmetry_space_group_name_Hall '-P 2yn'
_symmetry_space_group_name_H-M 'P 1 21/n 1'
_atom_sites_solution_hydrogens geom
_atom_sites_solution_primary direct
_atom_sites_solution_secondary difmap
_audit_creation_method SHELXL-97
_cell_angle_alpha 90.00
_cell_angle_beta 108.9110(10)
_cell_angle_gamma 90.00
_cell_formula_units_Z 4
_cell_length_a 17.0381(7)
_cell_length_b 17.1927(7)
_cell_length_c 19.9100(8)
_cell_measurement_reflns_used 27943
_cell_measurement_temperature 98(2)
_cell_measurement_theta_max 28.24
_cell_measurement_theta_min 2.16
_cell_volume 5517.4(4)
_computing_cell_refinement 'Bruker SAINT v6.45'
_computing_data_collection 'Bruker SMART v5.054'
_computing_data_reduction 'Bruker SAINT v6.45'
_computing_molecular_graphics 'Bruker SHELXTL'
_computing_publication_material 'Bruker SHELXTL'
_computing_structure_refinement 'SHELXL-97 (Sheldrick, 1997)'
_computing_structure_solution 'SHELXS-97 (Sheldrick, 1990)'
_diffrn_ambient_temperature 98(2)
_diffrn_measured_fraction_theta_full 0.936
_diffrn_measured_fraction_theta_max 0.936
_diffrn_measurement_device_type 'Bruker SMART 1000'
_diffrn_measurement_method '\w scans at 5 \f settings'
_diffrn_radiation_monochromator graphite
_diffrn_radiation_source 'normal-focus sealed tube'
_diffrn_radiation_type MoK\a
_diffrn_radiation_wavelength 0.71073
_diffrn_reflns_av_R_equivalents 0.0603
_diffrn_reflns_av_sigmaI/netI 0.0451
_diffrn_reflns_limit_h_max 22
_diffrn_reflns_limit_h_min -22
_diffrn_reflns_limit_k_max 22
_diffrn_reflns_limit_k_min -21
_diffrn_reflns_limit_l_max 26
_diffrn_reflns_limit_l_min -25
_diffrn_reflns_number 80584
_diffrn_reflns_theta_full 28.42
_diffrn_reflns_theta_max 28.42
_diffrn_reflns_theta_min 1.60
_exptl_absorpt_coefficient_mu 0.416
_exptl_absorpt_correction_T_max 0.9755
_exptl_absorpt_correction_T_min 0.8547
_exptl_absorpt_correction_type none
_exptl_crystal_colour 'Dark green'
_exptl_crystal_density_diffrn 1.045
_exptl_crystal_density_method 'not measured'
_exptl_crystal_description Plate
_exptl_crystal_F_000 1848
_exptl_crystal_size_max 0.39
_exptl_crystal_size_mid 0.37
_exptl_crystal_size_min 0.06
_refine_diff_density_max 0.676
_refine_diff_density_min -0.408
_refine_diff_density_rms 0.050
_refine_ls_extinction_method none
_refine_ls_goodness_of_fit_ref 1.802
_refine_ls_hydrogen_treatment Riding
_refine_ls_matrix_type 'Full matrix'
_refine_ls_number_parameters 555
_refine_ls_number_reflns 12985
_refine_ls_number_restraints 0
_refine_ls_restrained_S_all 1.802
_refine_ls_R_factor_all 0.0567
_refine_ls_R_factor_gt 0.0389
_refine_ls_shift/su_max 0.003
_refine_ls_shift/su_mean 0.000
_refine_ls_structure_factor_coef Fsqd
_refine_ls_weighting_details w=1/s^2^(Fo^2^)
_refine_ls_weighting_scheme sigma
_refine_ls_wR_factor_gt 0.0698
_refine_ls_wR_factor_ref 0.0710
_reflns_number_gt 9420
_reflns_number_total 12985
_reflns_threshold_expression >2sigma(I)
_cod_data_source_file om060528ysi20060616_082425.cif
_cod_data_source_block aww11
_cod_depositor_comments
;
The following automatic conversions were performed:

'_symmetry_cell_setting' value 'Monoclinic' changed to 'monoclinic'
according to /home/saulius/struct/CIF-dictionaries/cif_core.dic
dictionary named 'cif_core.dic' version 2.4.1 from
2010-06-29.

'_refine_ls_weighting_scheme' value 'Sigma' changed to
'sigma' according to
/home/saulius/struct/CIF-dictionaries/cif_core.dic dictionary named
'cif_core.dic' version 2.4.1 from 2010-06-29.

Automatic conversion script
Id: cif_fix_values 1715 2011-07-08 13:25:40Z adriana 

The following automatic conversions were performed:

'_atom_sites_solution_primary' value 'Direct methods' was changed to
'direct'.

'_atom_sites_solution_secondary' value 'Difference Fourier map' was
changed to 'difmap'.

'_atom_sites_solution_hydrogens' value 'Geometric positions' was
changed to 'geom'.

Automatic conversion script
Id: cif_fix_values 6452 2018-10-05 10:23:21Z andrius 
;
_cod_original_sg_symbol_H-M P2(1)/n
_cod_database_code 4074297

loop_
_symmetry_equiv_pos_as_xyz
'x, y, z'
'-x+1/2, y+1/2, -z+1/2'
'-x, -y, -z'
'x-1/2, -y-1/2, z-1/2'

loop_
_atom_site_label
_atom_site_type_symbol
_atom_site_fract_x
_atom_site_fract_y
_atom_site_fract_z
_atom_site_U_iso_or_equiv
_atom_site_adp_type
_atom_site_occupancy
_atom_site_symmetry_multiplicity
_atom_site_calc_flag
_atom_site_refinement_flags
Ni1 Ni 0.104720(12) 0.451419(12) 0.663046(11) 0.01970(6) Uani 1 1 d .
P1 P 0.10783(3) 0.55102(3) 0.73191(2) 0.02194(10) Uani 1 1 d .
O1 O 0.04632(6) 0.39100(6) 0.70985(5) 0.0221(3) Uani 1 1 d .
N1 N 0.05739(8) 0.38749(8) 0.58612(7) 0.0217(3) Uani 1 1 d .
N2 N 0.19558(8) 0.47341(7) 0.56950(7) 0.0188(3) Uani 1 1 d .
C1 C 0.19633(10) 0.47392(9) 0.63590(8) 0.0191(4) Uani 1 1 d .
C2 C 0.27777(10) 0.48286(9) 0.69224(8) 0.0200(4) Uani 1 1 d .
C3 C 0.33361(9) 0.54152(10) 0.69158(8) 0.0235(4) Uani 1 1 d .
H3 H 0.3220 0.5754 0.6519 0.028 Uiso 1 1 calc R
C4 C 0.40570(10) 0.55097(11) 0.74801(9) 0.0345(4) Uani 1 1 d .
H4 H 0.4429 0.5919 0.7474 0.041 Uiso 1 1 calc R
C5 C 0.42377(12) 0.50116(12) 0.80524(10) 0.0441(5) Uani 1 1 d .
H5 H 0.4736 0.5075 0.8440 0.053 Uiso 1 1 calc R
C6 C 0.36963(11) 0.44224(12) 0.80622(10) 0.0420(5) Uani 1 1 d .
H6 H 0.3826 0.4074 0.8453 0.050 Uiso 1 1 calc R
C7 C 0.29674(10) 0.43347(10) 0.75082(9) 0.0284(4) Uani 1 1 d .
H7 H 0.2590 0.3934 0.7525 0.034 Uiso 1 1 calc R
C8 C 0.11452(9) 0.46474(10) 0.51284(8) 0.0237(4) Uani 1 1 d .
H8A H 0.1227 0.4672 0.4659 0.028 Uiso 1 1 calc R
H8B H 0.0776 0.5082 0.5157 0.028 Uiso 1 1 calc R
C9 C 0.07432(10) 0.38880(10) 0.51983(8) 0.0251(4) Uani 1 1 d .
H9A H 0.0220 0.3826 0.4799 0.030 Uiso 1 1 calc R
H9B H 0.1116 0.3452 0.5182 0.030 Uiso 1 1 calc R
C10 C 0.26780(9) 0.46835(9) 0.54550(8) 0.0197(4) Uani 1 1 d .
C11 C 0.31097(11) 0.39827(10) 0.55274(9) 0.0270(4) Uani 1 1 d .
C12 C 0.37503(11) 0.39451(11) 0.52389(10) 0.0366(5) Uani 1 1 d .
H12 H 0.4059 0.3477 0.5282 0.044 Uiso 1 1 calc R
C13 C 0.39477(11) 0.45674(11) 0.48935(10) 0.0366(5) Uani 1 1 d .
H13 H 0.4382 0.4524 0.4693 0.044 Uiso 1 1 calc R
C14 C 0.35165(10) 0.52572(10) 0.48369(9) 0.0284(4) Uani 1 1 d .
H14 H 0.3663 0.5688 0.4603 0.034 Uiso 1 1 calc R
C15 C 0.28738(9) 0.53317(9) 0.51147(8) 0.0208(4) Uani 1 1 d .
C16 C 0.29271(11) 0.32659(10) 0.58987(9) 0.0301(4) Uani 1 1 d .
H16 H 0.2463 0.3394 0.6084 0.036 Uiso 1 1 calc R
C17 C 0.26559(12) 0.25806(10) 0.53840(10) 0.0409(5) Uani 1 1 d .
H17A H 0.2172 0.2732 0.4982 0.061 Uiso 1 1 calc R
H17B H 0.2510 0.2138 0.5630 0.061 Uiso 1 1 calc R
H17C H 0.3112 0.2433 0.5211 0.061 Uiso 1 1 calc R
C18 C 0.36850(12) 0.30454(11) 0.65273(10) 0.0408(5) Uani 1 1 d .
H18A H 0.4126 0.2856 0.6353 0.061 Uiso 1 1 calc R
H18B H 0.3533 0.2636 0.6805 0.061 Uiso 1 1 calc R
H18C H 0.3882 0.3503 0.6828 0.061 Uiso 1 1 calc R
C19 C 0.23966(10) 0.60913(9) 0.50234(8) 0.0220(4) Uani 1 1 d .
H19 H 0.2022 0.6067 0.5319 0.026 Uiso 1 1 calc R
C20 C 0.18627(11) 0.62084(11) 0.42512(9) 0.0327(4) Uani 1 1 d .
H20A H 0.2214 0.6185 0.3947 0.049 Uiso 1 1 calc R
H20B H 0.1590 0.6717 0.4198 0.049 Uiso 1 1 calc R
H20C H 0.1441 0.5798 0.4112 0.049 Uiso 1 1 calc R
C21 C 0.29631(11) 0.67980(10) 0.52587(9) 0.0304(4) Uani 1 1 d .
H21A H 0.3320 0.6727 0.5751 0.046 Uiso 1 1 calc R
H21B H 0.2625 0.7267 0.5224 0.046 Uiso 1 1 calc R
H21C H 0.3308 0.6854 0.4952 0.046 Uiso 1 1 calc R
C22 C 0.02044(10) 0.32239(10) 0.60382(8) 0.0216(4) Uani 1 1 d .
C23 C -0.01047(10) 0.25790(10) 0.56084(9) 0.0260(4) Uani 1 1 d .
H23 H -0.0028 0.2536 0.5158 0.031 Uiso 1 1 calc R
C24 C -0.05235(10) 0.20009(10) 0.58401(9) 0.0293(4) Uani 1 1 d .
C25 C -0.06233(10) 0.20673(10) 0.64992(9) 0.0280(4) Uani 1 1 d .
H25 H -0.0907 0.1665 0.6653 0.034 Uiso 1 1 calc R
C26 C -0.03229(10) 0.27061(10) 0.69539(9) 0.0241(4) Uani 1 1 d .
C27 C 0.01091(9) 0.32784(10) 0.67152(8) 0.0214(4) Uani 1 1 d .
C28 C -0.08715(12) 0.13014(11) 0.53653(10) 0.0431(5) Uani 1 1 d .
H28A H -0.0413 0.0995 0.5306 0.065 Uiso 1 1 calc R
H28B H -0.1229 0.1482 0.4900 0.065 Uiso 1 1 calc R
H28C H -0.1195 0.0978 0.5584 0.065 Uiso 1 1 calc R
C29 C -0.04757(10) 0.27863(10) 0.76690(9) 0.0268(4) Uani 1 1 d .
C30 C 0.03576(10) 0.28521(11) 0.82790(8) 0.0290(4) Uani 1 1 d .
H30A H 0.0684 0.2371 0.8300 0.035 Uiso 1 1 calc R
H30B H 0.0680 0.3294 0.8186 0.035 Uiso 1 1 calc R
C31 C 0.02113(11) 0.29764(11) 0.89947(9) 0.0364(5) Uani 1 1 d .
H31 H 0.0757 0.3028 0.9381 0.044 Uiso 1 1 calc R
C32 C -0.02952(12) 0.37138(12) 0.89581(9) 0.0417(5) Uani 1 1 d .
H32A H 0.0007 0.4164 0.8851 0.050 Uiso 1 1 calc R
H32B H -0.0374 0.3807 0.9423 0.050 Uiso 1 1 calc R
C33 C -0.11396(11) 0.36362(12) 0.83822(10) 0.0378(5) Uani 1 1 d .
H33 H -0.1471 0.4120 0.8366 0.045 Uiso 1 1 calc R
C34 C -0.10006(10) 0.35185(11) 0.76657(9) 0.0307(4) Uani 1 1 d .
H34A H -0.1544 0.3469 0.7287 0.037 Uiso 1 1 calc R
H34B H -0.0715 0.3980 0.7558 0.037 Uiso 1 1 calc R
C35 C -0.09491(11) 0.20909(11) 0.78416(9) 0.0344(5) Uani 1 1 d .
H35A H -0.1489 0.2033 0.7460 0.041 Uiso 1 1 calc R
H35B H -0.0626 0.1609 0.7857 0.041 Uiso 1 1 calc R
C36 C -0.10982(11) 0.21996(12) 0.85556(9) 0.0405(5) Uani 1 1 d .
H36 H -0.1406 0.1740 0.8651 0.049 Uiso 1 1 calc R
C37 C -0.16067(12) 0.29352(12) 0.85335(10) 0.0433(5) Uani 1 1 d .
H37A H -0.1703 0.3006 0.8994 0.052 Uiso 1 1 calc R
H37B H -0.2153 0.2887 0.8158 0.052 Uiso 1 1 calc R
C38 C -0.02631(11) 0.22757(12) 0.91494(10) 0.0436(5) Uani 1 1 d .
H38A H 0.0066 0.1795 0.9177 0.052 Uiso 1 1 calc R
H38B H -0.0356 0.2349 0.9611 0.052 Uiso 1 1 calc R
C39 C 0.00654(10) 0.59903(11) 0.70011(9) 0.0271(4) Uani 1 1 d .
C40 C -0.06343(10) 0.55177(11) 0.68224(8) 0.0295(4) Uani 1 1 d .
H40 H -0.0568 0.4969 0.6857 0.035 Uiso 1 1 calc R
C41 C -0.14250(11) 0.58297(13) 0.65954(10) 0.0383(5) Uani 1 1 d .
H41 H -0.1894 0.5496 0.6484 0.046 Uiso 1 1 calc R
C42 C -0.15347(12) 0.66186(13) 0.65310(10) 0.0451(5) Uani 1 1 d .
H42 H -0.2078 0.6832 0.6369 0.054 Uiso 1 1 calc R
C43 C -0.08561(13) 0.71007(13) 0.67018(11) 0.0511(6) Uani 1 1 d .
H43 H -0.0932 0.7648 0.6656 0.061 Uiso 1 1 calc R
C44 C -0.00530(12) 0.67921(12) 0.69423(10) 0.0401(5) Uani 1 1 d .
H44 H 0.0413 0.7131 0.7066 0.048 Uiso 1 1 calc R
C45 C 0.18228(10) 0.62823(9) 0.73684(9) 0.0219(4) Uani 1 1 d .
C46 C 0.17590(10) 0.67261(10) 0.67644(9) 0.0261(4) Uani 1 1 d .
H46 H 0.1322 0.6628 0.6334 0.031 Uiso 1 1 calc R
C47 C 0.23286(11) 0.73075(10) 0.67895(10) 0.0308(4) Uani 1 1 d .
H47 H 0.2273 0.7616 0.6381 0.037 Uiso 1 1 calc R
C48 C 0.29777(11) 0.74411(10) 0.74064(10) 0.0325(5) Uani 1 1 d .
H48 H 0.3366 0.7843 0.7423 0.039 Uiso 1 1 calc R
C49 C 0.30620(11) 0.69925(10) 0.79980(10) 0.0313(4) Uani 1 1 d .
H49 H 0.3517 0.7077 0.8419 0.038 Uiso 1 1 calc R
C50 C 0.24904(10) 0.64216(10) 0.79827(9) 0.0276(4) Uani 1 1 d .
H50 H 0.2551 0.6119 0.8396 0.033 Uiso 1 1 calc R
C51 C 0.12032(11) 0.53162(11) 0.82498(9) 0.0292(4) Uani 1 1 d .
C52 C 0.08850(13) 0.58319(12) 0.86363(10) 0.0435(5) Uani 1 1 d .
H52 H 0.0568 0.6269 0.8409 0.052 Uiso 1 1 calc R
C53 C 0.10339(16) 0.57035(15) 0.93567(12) 0.0639(7) Uani 1 1 d .
H53 H 0.0818 0.6056 0.9620 0.077 Uiso 1 1 calc R
C54 C 0.14845(16) 0.50791(18) 0.96887(12) 0.0682(8) Uani 1 1 d .
H54 H 0.1584 0.4999 1.0181 0.082 Uiso 1 1 calc R
C55 C 0.17997(13) 0.45581(15) 0.93070(11) 0.0569(6) Uani 1 1 d .
H55 H 0.2114 0.4121 0.9538 0.068 Uiso 1 1 calc R
C56 C 0.16540(11) 0.46774(12) 0.85873(9) 0.0387(5) Uani 1 1 d .
H56 H 0.1865 0.4319 0.8325 0.046 Uiso 1 1 calc R

loop_
_atom_site_aniso_label
_atom_site_aniso_U_11
_atom_site_aniso_U_22
_atom_site_aniso_U_33
_atom_site_aniso_U_23
_atom_site_aniso_U_13
_atom_site_aniso_U_12
Ni1 0.01827(11) 0.02554(12) 0.01672(11) -0.00147(10) 0.00764(9) -0.00198(10)
P1 0.0201(2) 0.0289(3) 0.0186(2) -0.0035(2) 0.00870(18) -0.0014(2)
O1 0.0219(6) 0.0263(7) 0.0194(6) 0.0007(5) 0.0084(5) -0.0024(5)
N1 0.0211(8) 0.0292(8) 0.0160(7) -0.0035(6) 0.0076(6) -0.0046(6)
N2 0.0155(7) 0.0238(8) 0.0177(7) 0.0003(6) 0.0064(6) -0.0006(6)
C1 0.0214(9) 0.0142(9) 0.0227(9) 0.0014(7) 0.0085(7) 0.0016(7)
C2 0.0176(9) 0.0231(9) 0.0206(9) -0.0030(7) 0.0081(7) 0.0016(7)
C3 0.0203(9) 0.0279(10) 0.0231(9) -0.0002(8) 0.0081(7) 0.0015(8)
C4 0.0247(10) 0.0419(12) 0.0347(11) -0.0007(10) 0.0066(8) -0.0078(9)
C5 0.0235(11) 0.0611(15) 0.0362(12) 0.0045(11) -0.0063(9) -0.0057(10)
C6 0.0351(12) 0.0497(14) 0.0337(11) 0.0161(10) 0.0006(9) 0.0000(10)
C7 0.0250(10) 0.0330(11) 0.0256(10) 0.0037(8) 0.0061(8) -0.0015(8)
C8 0.0192(9) 0.0357(11) 0.0165(8) 0.0020(7) 0.0060(7) -0.0005(8)
C9 0.0216(9) 0.0351(11) 0.0186(9) -0.0040(8) 0.0063(7) -0.0036(8)
C10 0.0169(8) 0.0269(10) 0.0178(9) -0.0021(7) 0.0091(7) 0.0002(7)
C11 0.0288(10) 0.0280(10) 0.0281(10) 0.0000(8) 0.0148(8) 0.0019(8)
C12 0.0395(12) 0.0289(11) 0.0504(13) 0.0030(9) 0.0269(10) 0.0109(9)
C13 0.0336(11) 0.0414(12) 0.0462(12) -0.0013(10) 0.0287(9) 0.0048(10)
C14 0.0281(10) 0.0323(11) 0.0291(10) 0.0025(8) 0.0151(8) -0.0019(8)
C15 0.0185(9) 0.0256(10) 0.0178(9) -0.0025(7) 0.0053(7) -0.0009(7)
C16 0.0336(11) 0.0255(10) 0.0363(11) 0.0030(8) 0.0182(9) 0.0054(8)
C17 0.0579(14) 0.0261(11) 0.0461(13) 0.0007(9) 0.0271(11) 0.0042(10)
C18 0.0434(13) 0.0336(12) 0.0499(13) 0.0113(10) 0.0213(10) 0.0097(10)
C19 0.0207(9) 0.0251(10) 0.0213(9) 0.0010(7) 0.0083(7) 0.0000(8)
C20 0.0300(11) 0.0342(11) 0.0296(10) 0.0050(8) 0.0038(8) -0.0009(9)
C21 0.0359(11) 0.0287(11) 0.0265(10) 0.0014(8) 0.0099(9) -0.0010(9)
C22 0.0158(9) 0.0271(10) 0.0211(9) 0.0008(7) 0.0046(7) -0.0008(7)
C23 0.0233(10) 0.0304(11) 0.0232(9) -0.0021(8) 0.0061(8) -0.0023(8)
C24 0.0233(10) 0.0290(11) 0.0324(11) -0.0025(8) 0.0045(8) -0.0033(8)
C25 0.0194(9) 0.0283(11) 0.0336(11) 0.0063(8) 0.0047(8) -0.0025(8)
C26 0.0158(9) 0.0305(10) 0.0244(9) 0.0057(8) 0.0040(7) 0.0009(8)
C27 0.0158(9) 0.0267(10) 0.0212(9) 0.0010(8) 0.0052(7) 0.0000(7)
C28 0.0472(13) 0.0361(12) 0.0449(12) -0.0064(10) 0.0135(10) -0.0150(10)
C29 0.0200(9) 0.0360(11) 0.0242(10) 0.0078(8) 0.0069(8) -0.0029(8)
C30 0.0212(10) 0.0401(12) 0.0252(10) 0.0084(8) 0.0068(8) -0.0033(8)
C31 0.0265(11) 0.0590(14) 0.0225(10) 0.0101(9) 0.0063(8) -0.0072(10)
C32 0.0470(13) 0.0609(14) 0.0256(11) 0.0005(10) 0.0232(10) -0.0061(11)
C33 0.0333(11) 0.0546(13) 0.0323(11) 0.0080(10) 0.0202(9) 0.0050(10)
C34 0.0247(10) 0.0427(12) 0.0274(10) 0.0078(9) 0.0120(8) 0.0017(9)
C35 0.0222(10) 0.0441(12) 0.0344(11) 0.0129(9) 0.0060(8) -0.0054(9)
C36 0.0256(11) 0.0626(15) 0.0333(11) 0.0196(10) 0.0096(9) -0.0089(10)
C37 0.0299(11) 0.0759(16) 0.0295(11) 0.0111(10) 0.0171(9) -0.0024(11)
C38 0.0334(12) 0.0662(15) 0.0321(11) 0.0199(10) 0.0118(9) -0.0066(10)
C39 0.0251(10) 0.0385(12) 0.0208(9) -0.0077(8) 0.0115(8) 0.0037(9)
C40 0.0256(10) 0.0402(11) 0.0242(9) -0.0041(9) 0.0098(8) 0.0015(9)
C41 0.0237(11) 0.0593(15) 0.0325(11) -0.0075(10) 0.0097(9) 0.0035(10)
C42 0.0279(12) 0.0655(16) 0.0409(13) -0.0098(11) 0.0099(10) 0.0136(11)
C43 0.0439(14) 0.0491(14) 0.0614(15) -0.0049(12) 0.0186(12) 0.0187(12)
C44 0.0327(12) 0.0406(13) 0.0491(13) -0.0111(10) 0.0162(10) 0.0044(10)
C45 0.0231(9) 0.0218(10) 0.0239(9) -0.0065(7) 0.0118(8) 0.0011(7)
C46 0.0264(10) 0.0285(10) 0.0251(10) -0.0053(8) 0.0106(8) 0.0028(8)
C47 0.0382(12) 0.0247(10) 0.0369(11) 0.0000(8) 0.0223(9) 0.0027(9)
C48 0.0296(11) 0.0239(10) 0.0481(13) -0.0108(9) 0.0182(10) -0.0047(8)
C49 0.0254(10) 0.0337(11) 0.0336(11) -0.0113(9) 0.0079(9) -0.0041(9)
C50 0.0279(10) 0.0308(11) 0.0246(10) -0.0053(8) 0.0093(8) -0.0010(8)
C51 0.0290(10) 0.0406(12) 0.0194(9) -0.0069(8) 0.0099(8) -0.0128(9)
C52 0.0622(15) 0.0450(13) 0.0340(12) -0.0109(10) 0.0303(11) -0.0143(11)
C53 0.098(2) 0.0733(19) 0.0361(14) -0.0215(12) 0.0432(14) -0.0338(16)
C54 0.0778(19) 0.106(2) 0.0198(12) -0.0046(14) 0.0151(12) -0.0434(17)
C55 0.0451(13) 0.0908(19) 0.0275(12) 0.0166(13) 0.0019(10) -0.0142(13)
C56 0.0286(11) 0.0616(15) 0.0239(10) 0.0053(10) 0.0061(8) -0.0042(10)

loop_
_atom_type_symbol
_atom_type_description
_atom_type_scat_dispersion_real
_atom_type_scat_dispersion_imag
_atom_type_scat_source
C C 0.0033 0.0016 'International Tables Vol C Tables 4.2.6.8 and 6.1.1.4'
H H 0.0000 0.0000 'International Tables Vol C Tables 4.2.6.8 and 6.1.1.4'
N N 0.0061 0.0033 'International Tables Vol C Tables 4.2.6.8 and 6.1.1.4'
O O 0.0106 0.0060 'International Tables Vol C Tables 4.2.6.8 and 6.1.1.4'
P P 0.1023 0.0942 'International Tables Vol C Tables 4.2.6.8 and 6.1.1.4'
Ni Ni 0.3393 1.1124 'International Tables Vol C Tables 4.2.6.8 and 6.1.1.4'

loop_
_geom_angle_atom_site_label_1
_geom_angle_atom_site_label_2
_geom_angle_atom_site_label_3
_geom_angle
_geom_angle_publ_flag
N1 Ni1 C1 93.74(6) yes
N1 Ni1 O1 85.59(5) yes
C1 Ni1 O1 153.09(6) yes
N1 Ni1 P1 154.64(4) yes
C1 Ni1 P1 99.69(5) yes
O1 Ni1 P1 91.78(4) yes
C45 P1 C51 103.23(8) ?
C45 P1 C39 104.64(8) ?
C51 P1 C39 102.71(8) ?
C45 P1 Ni1 118.78(5) ?
C51 P1 Ni1 117.71(6) ?
C39 P1 Ni1 107.94(6) ?
C27 O1 Ni1 112.02(9) ?
C22 N1 C9 119.26(13) ?
C22 N1 Ni1 112.51(10) ?
C9 N1 Ni1 126.03(10) ?
C1 N2 C10 126.42(13) ?
C1 N2 C8 117.92(13) ?
C10 N2 C8 114.94(12) ?
N2 C1 C2 117.51(14) ?
N2 C1 Ni1 123.83(12) ?
C2 C1 Ni1 118.15(11) ?
C3 C2 C7 118.45(15) ?
C3 C2 C1 122.95(15) ?
C7 C2 C1 118.46(14) ?
C4 C3 C2 120.63(16) ?
C3 C4 C5 120.10(17) ?
C6 C5 C4 119.92(17) ?
C7 C6 C5 120.32(18) ?
C6 C7 C2 120.56(17) ?
N2 C8 C9 110.96(13) ?
N1 C9 C8 109.36(13) ?
C11 C10 C15 122.51(14) ?
C11 C10 N2 119.34(14) ?
C15 C10 N2 118.00(14) ?
C10 C11 C12 117.14(16) ?
C10 C11 C16 124.50(15) ?
C12 C11 C16 118.37(16) ?
C13 C12 C11 121.60(17) ?
C12 C13 C14 120.04(16) ?
C15 C14 C13 121.08(16) ?
C14 C15 C10 117.62(15) ?
C14 C15 C19 119.63(15) ?
C10 C15 C19 122.73(14) ?
C11 C16 C17 111.30(15) ?
C11 C16 C18 110.37(15) ?
C17 C16 C18 110.43(15) ?
C15 C19 C21 112.75(13) ?
C15 C19 C20 110.84(13) ?
C21 C19 C20 108.38(13) ?
N1 C22 C23 126.78(15) ?
N1 C22 C27 113.06(14) ?
C23 C22 C27 120.06(15) ?
C24 C23 C22 119.87(16) ?
C25 C24 C23 119.46(16) ?
C25 C24 C28 120.72(16) ?
C23 C24 C28 119.82(17) ?
C24 C25 C26 122.92(16) ?
C27 C26 C25 116.78(16) ?
C27 C26 C29 121.17(15) ?
C25 C26 C29 122.03(15) ?
O1 C27 C26 124.06(15) ?
O1 C27 C22 115.08(14) ?
C26 C27 C22 120.86(15) ?
C26 C29 C34 109.98(13) ?
C26 C29 C30 110.31(13) ?
C34 C29 C30 109.11(14) ?
C26 C29 C35 113.30(15) ?
C34 C29 C35 106.81(14) ?
C30 C29 C35 107.19(13) ?
C31 C30 C29 110.78(14) ?
C32 C31 C38 109.62(16) ?
C32 C31 C30 109.31(14) ?
C38 C31 C30 109.29(16) ?
C31 C32 C33 110.17(16) ?
C32 C33 C34 108.54(14) ?
C32 C33 C37 110.20(16) ?
C34 C33 C37 109.08(16) ?
C29 C34 C33 111.58(14) ?
C36 C35 C29 111.57(15) ?
C37 C36 C38 109.15(17) ?
C37 C36 C35 109.71(15) ?
C38 C36 C35 109.51(15) ?
C36 C37 C33 109.42(15) ?
C36 C38 C31 109.24(15) ?
C44 C39 C40 117.91(17) ?
C44 C39 P1 124.74(14) ?
C40 C39 P1 117.33(14) ?
C41 C40 C39 121.38(18) ?
C40 C41 C42 120.24(19) ?
C43 C42 C41 119.76(19) ?
C42 C43 C44 120.5(2) ?
C39 C44 C43 120.20(19) ?
C50 C45 C46 118.32(16) ?
C50 C45 P1 121.98(13) ?
C46 C45 P1 119.60(13) ?
C47 C46 C45 120.35(16) ?
C46 C47 C48 120.21(17) ?
C47 C48 C49 119.99(17) ?
C50 C49 C48 120.27(17) ?
C49 C50 C45 120.80(17) ?
C56 C51 C52 119.41(17) ?
C56 C51 P1 120.12(14) ?
C52 C51 P1 120.38(15) ?
C53 C52 C51 119.7(2) ?
C54 C53 C52 120.8(2) ?
C53 C54 C55 120.0(2) ?
C56 C55 C54 119.8(2) ?
C51 C56 C55 120.3(2) ?

loop_
_geom_bond_atom_site_label_1
_geom_bond_atom_site_label_2
_geom_bond_distance
_geom_bond_publ_flag
Ni1 N1 1.8448(13) yes
Ni1 C1 1.8506(16) yes
Ni1 O1 1.8811(10) yes
Ni1 P1 2.1836(5) yes
P1 C45 1.8165(17) ?
P1 C51 1.8262(17) ?
P1 C39 1.8309(18) ?
O1 C27 1.3518(18) ?
N1 C22 1.3846(19) ?
N1 C9 1.4397(19) ?
N2 C1 1.3180(18) ?
N2 C10 1.4598(19) ?
N2 C8 1.4808(18) ?
C1 C2 1.483(2) ?
C2 C3 1.390(2) ?
C2 C7 1.393(2) ?
C3 C4 1.379(2) ?
C4 C5 1.378(2) ?
C5 C6 1.374(3) ?
C6 C7 1.376(2) ?
C8 C9 1.502(2) ?
C10 C11 1.395(2) ?
C10 C15 1.400(2) ?
C11 C12 1.390(2) ?
C11 C16 1.520(2) ?
C12 C13 1.371(2) ?
C13 C14 1.380(2) ?
C14 C15 1.384(2) ?
C15 C19 1.518(2) ?
C16 C17 1.531(2) ?
C16 C18 1.526(2) ?
C19 C21 1.528(2) ?
C19 C20 1.525(2) ?
C22 C23 1.395(2) ?
C22 C27 1.412(2) ?
C23 C24 1.387(2) ?
C24 C25 1.382(2) ?
C24 C28 1.526(2) ?
C25 C26 1.410(2) ?
C26 C27 1.401(2) ?
C26 C29 1.534(2) ?
C29 C34 1.543(2) ?
C29 C30 1.545(2) ?
C29 C35 1.542(2) ?
C30 C31 1.539(2) ?
C31 C32 1.522(3) ?
C31 C38 1.536(2) ?
C32 C33 1.527(2) ?
C33 C34 1.533(2) ?
C33 C37 1.527(3) ?
C35 C36 1.534(3) ?
C36 C37 1.526(3) ?
C36 C38 1.533(2) ?
C39 C44 1.393(2) ?
C39 C40 1.390(2) ?
C40 C41 1.383(2) ?
C41 C42 1.370(3) ?
C42 C43 1.373(3) ?
C43 C44 1.399(3) ?
C45 C50 1.395(2) ?
C45 C46 1.398(2) ?
C46 C47 1.383(2) ?
C47 C48 1.380(2) ?
C48 C49 1.376(2) ?
C49 C50 1.376(2) ?
C51 C56 1.383(2) ?
C51 C52 1.394(2) ?
C52 C53 1.391(3) ?
C53 C54 1.360(3) ?
C54 C55 1.390(3) ?
C55 C56 1.388(2) ?
